data_4029892
loop_
_publ_author_name
'Martin, Sara E.'
'Streeter, Matthew D.'
'Jones, Laurel L.'
'Klepfer, Matthew S.'
'Atmatzidis, Kyriakos'
'Wille, Kristen D.'
'Harrison, Sean A.'
'Hoegg, Edward D.'
'Sheridan, Heather M.'
'Kramer, Stephanie'
'Parrish, Damon A.'
'Amick, Aaron W.'

_publ_section_title
;
 A three-step process to facilitate the annulation of polycyclic aromatic
 hydrocarbons.
;
_journal_issue 17
_journal_name_full 'The Journal of organic chemistry'
_journal_page_first 8324
_journal_page_last 8330
_journal_paper_doi 10.1021/jo501576e
_journal_volume 79
_journal_year 2014
_chemical_formula_moiety 'C20 H18 O'
_chemical_formula_sum 'C20 H18 O'
_chemical_formula_weight 274.34
_chemical_name_systematic
; 
 2-(phenanthren-9-yl)cyclohexanone
;
_space_group_IT_number 19
_symmetry_cell_setting orthorhombic
_symmetry_space_group_name_Hall 'P 2ac 2ab'
_symmetry_space_group_name_H-M 'P 21 21 21'
_atom_sites_solution_hydrogens geom
_atom_sites_solution_primary direct
_atom_sites_solution_secondary difmap
_audit_creation_date 2014-06-26
_audit_creation_method 'from SHELXTL CIF, local template and enCIFer'
_cell_angle_alpha 90.00
_cell_angle_beta 90.00
_cell_angle_gamma 90.00
_cell_formula_units_Z 4
_cell_length_a 7.2551(16)
_cell_length_b 9.233(2)
_cell_length_c 21.918(5)
_cell_measurement_temperature 293(2)
_cell_volume 1468.2(6)
_computing_cell_refinement 'Bruker APEX2 v2010.3-0 (Bruker, 2009)'
_computing_data_collection 'Bruker APEX2 v2010.3-0 (Bruker, 2009)'
_computing_data_reduction
;
Bruker SAINT v7.68A (Bruker, 2009), Bruker XPREP v2008/2 (Bruker, 2008)
;
_computing_molecular_graphics 'Bruker SHELXTL v2008/4 (Bruker, 2008)'
_computing_publication_material 'Bruker SHELXTL v2008/4 (Bruker, 2008)'
_computing_structure_refinement 'Bruker SHELXTL v2008/4 (Bruker, 2008)'
_computing_structure_solution 'Bruker SHELXTL v2008/4 (Bruker, 2008)'
_diffrn_ambient_temperature 293(2)
_diffrn_measured_fraction_theta_full 0.995
_diffrn_measured_fraction_theta_max 0.995
_diffrn_measurement_device_type 'Bruker SMART APEX II CCD'
_diffrn_measurement_method '\w scans'
_diffrn_radiation_monochromator graphite
_diffrn_radiation_source 'fine focus sealed tube'
_diffrn_radiation_type MoK\a
_diffrn_radiation_wavelength 0.71073
_diffrn_reflns_av_R_equivalents 0.0288
_diffrn_reflns_av_sigmaI/netI 0.0200
_diffrn_reflns_limit_h_max 9
_diffrn_reflns_limit_h_min -9
_diffrn_reflns_limit_k_max 11
_diffrn_reflns_limit_k_min -11
_diffrn_reflns_limit_l_max 26
_diffrn_reflns_limit_l_min -27
_diffrn_reflns_number 13835
_diffrn_reflns_theta_full 26.34
_diffrn_reflns_theta_max 26.34
_diffrn_reflns_theta_min 1.86
_exptl_absorpt_coefficient_mu 0.075
_exptl_absorpt_correction_T_max 0.9933
_exptl_absorpt_correction_T_min 0.9737
_exptl_absorpt_correction_type multi-scan
_exptl_absorpt_process_details 'SADABS v2008/1 (Bruker, 2008)'
_exptl_crystal_colour colorless
_exptl_crystal_density_diffrn 1.241
_exptl_crystal_density_method 'not measured'
_exptl_crystal_description plate
_exptl_crystal_F_000 584
_exptl_crystal_size_max 0.36
_exptl_crystal_size_mid 0.36
_exptl_crystal_size_min 0.09
_refine_diff_density_max 0.094
_refine_diff_density_min -0.121
_refine_diff_density_rms 0.023
_refine_ls_abs_structure_details 'Flack H D (1983), Acta Cryst. A39, 876-881'
_refine_ls_abs_structure_Flack 1.0(15)
_refine_ls_extinction_method none
_refine_ls_goodness_of_fit_ref 1.057
_refine_ls_hydrogen_treatment constr
_refine_ls_matrix_type full
_refine_ls_number_parameters 190
_refine_ls_number_reflns 2968
_refine_ls_number_restraints 0
_refine_ls_restrained_S_all 1.057
_refine_ls_R_factor_all 0.0399
_refine_ls_R_factor_gt 0.0322
_refine_ls_shift/su_max 0.000
_refine_ls_shift/su_mean 0.000
_refine_ls_structure_factor_coef Fsqd
_refine_ls_weighting_details 'calc w=1/[\s^2^(Fo^2^)+(0.0410P)^2^+0.0778P] where P=(Fo^2^+2Fc^2^)/3'
_refine_ls_weighting_scheme calc
_refine_ls_wR_factor_gt 0.0765
_refine_ls_wR_factor_ref 0.0809
_reflns_number_gt 2567
_reflns_number_total 2968
_reflns_threshold_expression I>2\s(I)
_cod_data_source_file jo501576e_si_003.cif
_cod_data_source_block wc0003
_cod_depositor_comments
;
The following automatic conversions were performed:

'_symmetry_cell_setting' value 'Orthorhombic' changed to
'orthorhombic' according to
/home/saulius/struct/COD-crude-data--automatic-downloads/rss-feeds/ACS/lib/dictionaries/cif_core.dic
dictionary named 'cif_core.dic' version 2.4.2 from 2011-04-26.

Automatic conversion script
Id: cif_fix_values 2281 2013-09-26 08:29:07Z andrius 

 Adding full bibliography for 4029892--4029894.cif.
;
_cod_original_cell_volume 1468.3(6)
_cod_original_sg_symbol_H-M P2(1)2(1)2(1)
_cod_database_code 4029892

loop_
_symmetry_equiv_pos_as_xyz
'x, y, z'
'x+1/2, -y+1/2, -z'
'-x, y+1/2, -z+1/2'
'-x+1/2, -y, z+1/2'

loop_
_atom_site_label
_atom_site_type_symbol
_atom_site_fract_x
_atom_site_fract_y
_atom_site_fract_z
_atom_site_U_iso_or_equiv
_atom_site_adp_type
_atom_site_occupancy
_atom_site_symmetry_multiplicity
_atom_site_calc_flag
_atom_site_refinement_flags
O1 O 0.55471(14) 1.12096(12) 0.20657(5) 0.0614(3) Uani 1 1 d .
C1 C 0.4025(2) 1.12228(16) 0.18463(6) 0.0483(3) Uani 1 1 d .
C2 C 0.33465(18) 1.00548(15) 0.14084(6) 0.0446(3) Uani 1 1 d .
H2 H 0.2941 1.0547 0.1036 0.054 Uiso 1 1 calc R
C3 C 0.16324(18) 0.93722(18) 0.16992(8) 0.0573(4) Uani 1 1 d .
H3A H 0.1154 0.8622 0.1433 0.069 Uiso 1 1 calc R
H3B H 0.1968 0.8925 0.2084 0.069 Uiso 1 1 calc R
C4 C 0.0152(2) 1.0502(2) 0.18086(8) 0.0693(5) Uani 1 1 d .
H4A H -0.0210 1.0928 0.1422 0.083 Uiso 1 1 calc R
H4B H -0.0924 1.0042 0.1986 0.083 Uiso 1 1 calc R
C5 C 0.0833(2) 1.1679(2) 0.22312(8) 0.0724(5) Uani 1 1 d .
H5A H 0.1033 1.1274 0.2634 0.087 Uiso 1 1 calc R
H5B H -0.0103 1.2425 0.2266 0.087 Uiso 1 1 calc R
C6 C 0.2619(2) 1.23573(19) 0.20035(8) 0.0676(5) Uani 1 1 d .
H6A H 0.2364 1.2940 0.1645 0.081 Uiso 1 1 calc R
H6B H 0.3114 1.2990 0.2316 0.081 Uiso 1 1 calc R
C1' C 0.6225(2) 0.51956(15) 0.15241(6) 0.0531(4) Uani 1 1 d .
H1' H 0.5280 0.4930 0.1788 0.064 Uiso 1 1 calc R
C2' C 0.7544(3) 0.42120(16) 0.13758(7) 0.0615(4) Uani 1 1 d .
H2' H 0.7500 0.3281 0.1537 0.074 Uiso 1 1 calc R
C3' C 0.8950(3) 0.46032(18) 0.09843(8) 0.0656(4) Uani 1 1 d .
H3' H 0.9851 0.3929 0.0883 0.079 Uiso 1 1 calc R
C4' C 0.9035(2) 0.59662(17) 0.07442(7) 0.0586(4) Uani 1 1 d .
H4' H 0.9999 0.6208 0.0484 0.070 Uiso 1 1 calc R
C4A' C 0.7687(2) 0.70127(14) 0.08837(6) 0.0435(3) Uani 1 1 d .
C4B' C 0.7678(2) 0.84709(14) 0.06348(6) 0.0428(3) Uani 1 1 d .
C5' C 0.9023(2) 0.89362(17) 0.02198(7) 0.0583(4) Uani 1 1 d .
H5' H 0.9938 0.8292 0.0098 0.070 Uiso 1 1 calc R
C6' C 0.9026(3) 1.03077(19) -0.00107(7) 0.0655(5) Uani 1 1 d .
H6' H 0.9935 1.0590 -0.0285 0.079 Uiso 1 1 calc R
C7' C 0.7673(3) 1.12805(17) 0.01655(7) 0.0591(4) Uani 1 1 d .
H7' H 0.7681 1.2219 0.0012 0.071 Uiso 1 1 calc R
C8' C 0.6332(2) 1.08647(15) 0.05635(6) 0.0477(3) Uani 1 1 d .
H8' H 0.5430 1.1528 0.0677 0.057 Uiso 1 1 calc R
C8A' C 0.62791(19) 0.94569(14) 0.08075(5) 0.0395(3) Uani 1 1 d .
C9' C 0.48395(18) 0.90028(14) 0.12259(5) 0.0400(3) Uani 1 1 d .
C10' C 0.4868(2) 0.76344(15) 0.14419(6) 0.0447(3) Uani 1 1 d .
H10' H 0.3934 0.7344 0.1706 0.054 Uiso 1 1 calc R
C10A C 0.6266(2) 0.66096(15) 0.12845(6) 0.0434(3) Uani 1 1 d .

loop_
_atom_site_aniso_label
_atom_site_aniso_U_11
_atom_site_aniso_U_22
_atom_site_aniso_U_33
_atom_site_aniso_U_23
_atom_site_aniso_U_13
_atom_site_aniso_U_12
O1 0.0427(6) 0.0799(8) 0.0615(6) -0.0166(6) -0.0018(5) 0.0019(5)
C1 0.0459(8) 0.0551(8) 0.0440(7) 0.0011(6) 0.0060(6) 0.0034(7)
C2 0.0399(7) 0.0512(8) 0.0428(7) 0.0041(6) -0.0002(6) 0.0045(6)
C3 0.0343(7) 0.0685(10) 0.0691(10) 0.0029(8) 0.0031(7) 0.0013(7)
C4 0.0387(8) 0.0924(12) 0.0770(11) 0.0013(10) 0.0027(8) 0.0113(8)
C5 0.0535(9) 0.1008(13) 0.0630(10) -0.0071(10) 0.0025(8) 0.0321(10)
C6 0.0639(10) 0.0685(10) 0.0704(10) -0.0130(8) -0.0018(9) 0.0189(9)
C1' 0.0650(9) 0.0468(8) 0.0474(7) 0.0023(6) -0.0055(7) -0.0007(8)
C2' 0.0849(12) 0.0417(8) 0.0578(9) 0.0004(7) -0.0156(9) 0.0083(9)
C3' 0.0752(11) 0.0525(9) 0.0692(10) -0.0080(8) -0.0053(10) 0.0204(9)
C4' 0.0621(10) 0.0551(9) 0.0587(9) -0.0086(7) 0.0050(8) 0.0100(8)
C4A' 0.0472(8) 0.0444(7) 0.0387(7) -0.0068(5) -0.0022(6) 0.0030(6)
C4B' 0.0454(7) 0.0458(7) 0.0372(6) -0.0064(5) 0.0026(6) -0.0007(6)
C5' 0.0623(10) 0.0559(9) 0.0568(8) -0.0083(7) 0.0201(8) 0.0018(8)
C6' 0.0754(11) 0.0621(10) 0.0590(9) -0.0018(8) 0.0292(9) -0.0112(9)
C7' 0.0808(11) 0.0474(8) 0.0492(8) 0.0030(6) 0.0119(8) -0.0077(8)
C8' 0.0557(8) 0.0447(7) 0.0427(7) -0.0014(6) 0.0032(7) 0.0007(7)
C8A' 0.0432(7) 0.0416(7) 0.0337(6) -0.0026(5) -0.0012(5) -0.0015(6)
C9' 0.0383(7) 0.0453(7) 0.0363(6) -0.0002(5) -0.0016(5) 0.0006(6)
C10' 0.0424(7) 0.0497(8) 0.0422(7) 0.0038(6) 0.0033(6) -0.0015(6)
C10A 0.0493(8) 0.0419(7) 0.0389(6) -0.0020(5) -0.0065(6) -0.0003(6)

loop_
_atom_type_symbol
_atom_type_description
_atom_type_scat_dispersion_real
_atom_type_scat_dispersion_imag
_atom_type_scat_source
C C 0.0033 0.0016 'International Tables Vol C Tables 4.2.6.8 and 6.1.1.4'
H H 0.0000 0.0000 'International Tables Vol C Tables 4.2.6.8 and 6.1.1.4'
O O 0.0106 0.0060 'International Tables Vol C Tables 4.2.6.8 and 6.1.1.4'

loop_
_geom_angle_atom_site_label_1
_geom_angle_atom_site_label_2
_geom_angle_atom_site_label_3
_geom_angle
O1 C1 C6 122.54(14)
O1 C1 C2 122.67(13)
C6 C1 C2 114.75(13)
C9' C2 C1 112.98(11)
C9' C2 C3 115.34(12)
C1 C2 C3 106.90(11)
C9' C2 H2 107.1
C1 C2 H2 107.1
C3 C2 H2 107.1
C4 C3 C2 110.95(14)
C4 C3 H3A 109.4
C2 C3 H3A 109.4
C4 C3 H3B 109.4
C2 C3 H3B 109.4
H3A C3 H3B 108.0
C5 C4 C3 111.11(13)
C5 C4 H4A 109.4
C3 C4 H4A 109.4
C5 C4 H4B 109.4
C3 C4 H4B 109.4
H4A C4 H4B 108.0
C4 C5 C6 111.90(13)
C4 C5 H5A 109.2
C6 C5 H5A 109.2
C4 C5 H5B 109.2
C6 C5 H5B 109.2
H5A C5 H5B 107.9
C1 C6 C5 111.47(15)
C1 C6 H6A 109.3
C5 C6 H6A 109.3
C1 C6 H6B 109.3
C5 C6 H6B 109.3
H6A C6 H6B 108.0
C2' C1' C10A 121.04(15)
C2' C1' H1' 119.5
C10A C1' H1' 119.5
C1' C2' C3' 119.60(14)
C1' C2' H2' 120.2
C3' C2' H2' 120.2
C4' C3' C2' 120.92(16)
C4' C3' H3' 119.5
C2' C3' H3' 119.5
C3' C4' C4A' 121.16(16)
C3' C4' H4' 119.4
C4A' C4' H4' 119.4
C10A C4A' C4' 117.62(13)
C10A C4A' C4B' 118.49(12)
C4' C4A' C4B' 123.90(13)
C5' C4B' C8A' 118.42(13)
C5' C4B' C4A' 121.63(13)
C8A' C4B' C4A' 119.95(12)
C6' C5' C4B' 121.76(15)
C6' C5' H5' 119.1
C4B' C5' H5' 119.1
C5' C6' C7' 119.84(15)
C5' C6' H6' 120.1
C7' C6' H6' 120.1
C8' C7' C6' 120.13(15)
C8' C7' H7' 119.9
C6' C7' H7' 119.9
C7' C8' C8A' 121.58(14)
C7' C8' H8' 119.2
C8A' C8' H8' 119.2
C8' C8A' C4B' 118.25(12)
C8' C8A' C9' 121.80(13)
C4B' C8A' C9' 119.95(12)
C10' C9' C8A' 118.75(12)
C10' C9' C2 121.38(12)
C8A' C9' C2 119.87(11)
C9' C10' C10A 123.09(13)
C9' C10' H10' 118.5
C10A C10' H10' 118.5
C4A' C10A C1' 119.65(13)
C4A' C10A C10' 119.76(12)
C1' C10A C10' 120.59(13)

loop_
_geom_bond_atom_site_label_1
_geom_bond_atom_site_label_2
_geom_bond_distance
O1 C1 1.2048(17)
C1 C6 1.502(2)
C1 C2 1.525(2)
C2 C9' 1.5089(18)
C2 C3 1.5330(19)
C2 H2 0.9800
C3 C4 1.516(2)
C3 H3A 0.9700
C3 H3B 0.9700
C4 C5 1.511(3)
C4 H4A 0.9700
C4 H4B 0.9700
C5 C6 1.523(3)
C5 H5A 0.9700
C5 H5B 0.9700
C6 H6A 0.9700
C6 H6B 0.9700
C1' C2' 1.359(2)
C1' C10A 1.4076(19)
C1' H1' 0.9300
C2' C3' 1.381(2)
C2' H2' 0.9300
C3' C4' 1.366(2)
C3' H3' 0.9300
C4' C4A' 1.408(2)
C4' H4' 0.9300
C4A' C10A 1.4047(19)
C4A' C4B' 1.4528(19)
C4B' C5' 1.402(2)
C4B' C8A' 1.4148(19)
C5' C6' 1.363(2)
C5' H5' 0.9300
C6' C7' 1.385(2)
C6' H6' 0.9300
C7' C8' 1.362(2)
C7' H7' 0.9300
C8' C8A' 1.4061(19)
C8' H8' 0.9300
C8A' C9' 1.4518(18)
C9' C10' 1.3494(19)
C10' C10A 1.4294(19)
C10' H10' 0.9300

loop_
_geom_torsion_atom_site_label_1
_geom_torsion_atom_site_label_2
_geom_torsion_atom_site_label_3
_geom_torsion_atom_site_label_4
_geom_torsion
O1 C1 C2 C9' -6.77(19)
C6 C1 C2 C9' 175.69(12)
O1 C1 C2 C3 121.15(15)
C6 C1 C2 C3 -56.39(16)
C9' C2 C3 C4 -174.55(13)
C1 C2 C3 C4 58.91(16)
C2 C3 C4 C5 -60.05(19)
C3 C4 C5 C6 54.2(2)
O1 C1 C6 C5 -124.83(17)
C2 C1 C6 C5 52.71(18)
C4 C5 C6 C1 -49.84(19)
C10A C1' C2' C3' 0.1(2)
C1' C2' C3' C4' 0.1(3)
C2' C3' C4' C4A' -0.5(3)
C3' C4' C4A' C10A 0.8(2)
C3' C4' C4A' C4B' -178.77(14)
C10A C4A' C4B' C5' -178.28(13)
C4' C4A' C4B' C5' 1.3(2)
C10A C4A' C4B' C8A' 1.31(18)
C4' C4A' C4B' C8A' -179.16(13)
C8A' C4B' C5' C6' 1.0(2)
C4A' C4B' C5' C6' -179.44(15)
C4B' C5' C6' C7' 0.0(3)
C5' C6' C7' C8' -0.6(3)
C6' C7' C8' C8A' 0.3(2)
C7' C8' C8A' C4B' 0.7(2)
C7' C8' C8A' C9' -179.22(13)
C5' C4B' C8A' C8' -1.30(19)
C4A' C4B' C8A' C8' 179.10(12)
C5' C4B' C8A' C9' 178.64(12)
C4A' C4B' C8A' C9' -0.96(18)
C8' C8A' C9' C10' 179.83(12)
C4B' C8A' C9' C10' -0.11(18)
C8' C8A' C9' C2 0.09(18)
C4B' C8A' C9' C2 -179.85(12)
C1 C2 C9' C10' 107.24(14)
C3 C2 C9' C10' -16.14(18)
C1 C2 C9' C8A' -73.02(15)
C3 C2 C9' C8A' 163.60(12)
C8A' C9' C10' C10A 0.83(19)
C2 C9' C10' C10A -179.43(12)
C4' C4A' C10A C1' -0.64(19)
C4B' C4A' C10A C1' 178.92(12)
C4' C4A' C10A C10' 179.82(13)
C4B' C4A' C10A C10' -0.62(19)
C2' C1' C10A C4A' 0.2(2)
C2' C1' C10A C10' 179.79(14)
C9' C10' C10A C4A' -0.5(2)
C9' C10' C10A C1' 180.00(13)
